data_1008904
loop_
_publ_author_name
'Bacmann, M'
'Lambert-Andron, B'

_publ_section_title
;
Structures cristallines de Co3 U2 O8 a 300 K et 110 K
;
_journal_coden_ASTM PSSABA
_journal_name_full
;
Physica Status Solidi, Sectio A: Applied Research
;
_journal_page_first 833
_journal_page_last 837
_journal_paper_doi 10.1002/pssa.2210720249
_journal_volume 72
_journal_year 1982
_chemical_formula_structural 'Co3 U2 O8'
_chemical_formula_sum 'Co3 O8 U2'
_chemical_name_systematic 'Tricobalt diuranium(V) oxide - LT'
_space_group_IT_number 31
_symmetry_cell_setting orthorhombic
_symmetry_Int_Tables_number 31
_symmetry_space_group_name_Hall 'P -2 -2bc'
_symmetry_space_group_name_H-M 'P n 21 m'
_cell_angle_alpha 90
_cell_angle_beta 90
_cell_angle_gamma 90
_cell_formula_units_Z 2
_cell_length_a 5.11(1)
_cell_length_b 10.3(0)
_cell_length_c 6.15(1)
_cell_volume 323.7
_refine_ls_R_factor_all 0.054
_cod_database_code 1008904

loop_
_symmetry_equiv_pos_as_xyz
x,y,z
x,y,-z
-x,1/2+y,1/2-z
-x,1/2+y,1/2+z

loop_
_atom_site_label
_atom_site_type_symbol
_atom_site_symmetry_multiplicity
_atom_site_Wyckoff_symbol
_atom_site_fract_x
_atom_site_fract_y
_atom_site_fract_z
_atom_site_occupancy
_atom_site_attached_hydrogens
_atom_site_calc_flag
U1 U5+ 2 a 0.9931(10) 0.2703(4) 0. 1. 0 d
U2 U5+ 2 a 0.0415(7) 0.7285(4) 0. 1. 0 d
Co1 Co2+ 4 b -0.0179(35) -0.0048(20) 0.2628(11) 1. 0 d
Co2 Co2+ 2 a 0.5385(36) 0.0294(11) 0. 1. 0 d
O1 O2- 4 b 0.2391(35) 0.3369(33) 0.2638(54) 1. 0 d
O2 O2- 4 b 0.7849(52) 0.6543(33) 0.7372(52) 1. 0 d
O3 O2- 2 a 0.2708(41) 0.5811(49) 0. 1. 0 d
O4 O2- 2 a 0.7079(41) 0.4160(46) 0. 1. 0 d
O5 O2- 2 a 0.1971(54) 0.0878(50) 0. 1. 0 d
O6 O2- 2 a 0.8132(54) 0.8989(54) 0. 1. 0 d

loop_
_atom_type_symbol
_atom_type_oxidation_number
U5+ 5.000
Co2+ 2.000
O2- -2.000
